data_7234657
loop_
_publ_author_name
'Wenwei Jin'
'Peter V. Johnston'
'Delwin L. Elder'
'Karl T. Manner'
'Kerry E. Garrett'
'Werner Kaminsky'
'Ruimin Xu'
'Bruce H. Robinson'
'Larry R. Dalton'

_publ_section_title
;
 Structure-function relationship exploration for enhanced thermal
 stability and electro-optic activity in monolithic organic NLO
 chromophores
;
_journal_name_full 'Journal of Materials Chemistry C'
_journal_page_first 3119
_journal_page_last 3124
_journal_paper_doi 10.1039/C6TC00358C
_journal_volume 4
_journal_year 2016
_chemical_formula_moiety 'C50 H63 F3 N4 O3 S2'
_chemical_formula_sum 'C50 H63 F3 N4 O3 S2'
_chemical_formula_weight 889.16
_chemical_name_common yld_124
_chemical_name_systematic
;
 yld_124
;
_space_group_IT_number 2
_space_group_name_Hall '-P 1'
_space_group_name_H-M_alt 'P -1'
_symmetry_cell_setting triclinic
_symmetry_Int_Tables_number 2
_symmetry_space_group_name_Hall '-P 1'
_symmetry_space_group_name_H-M 'P -1'
_atom_sites_solution_hydrogens geom
_atom_sites_solution_primary direct
_atom_sites_solution_secondary difmap
_cell_angle_alpha 105.216(17)
_cell_angle_beta 95.622(15)
_cell_angle_gamma 91.927(16)
_cell_formula_units_Z 2
_cell_length_a 7.905(7)
_cell_length_b 13.915(13)
_cell_length_c 22.51(2)
_cell_measurement_reflns_used 68
_cell_measurement_temperature 100(2)
_cell_volume 2373(4)
_computing_structure_refinement 'SHELXL-97 (Sheldrick, 2008)'
_diffrn_ambient_temperature 100(2)
_diffrn_measured_fraction_theta_full 0.971
_diffrn_measured_fraction_theta_max 0.951
_diffrn_radiation_monochromator graphite
_diffrn_radiation_source 'fine-focus sealed tube'
_diffrn_radiation_type MoK\a
_diffrn_radiation_wavelength 0.71073
_diffrn_reflns_av_R_equivalents 0.1251
_diffrn_reflns_av_sigmaI/netI 0.2481
_diffrn_reflns_limit_h_max 9
_diffrn_reflns_limit_h_min -9
_diffrn_reflns_limit_k_max 16
_diffrn_reflns_limit_k_min -16
_diffrn_reflns_limit_l_max 27
_diffrn_reflns_limit_l_min -24
_diffrn_reflns_number 14385
_diffrn_reflns_theta_full 25.00
_diffrn_reflns_theta_max 25.86
_diffrn_reflns_theta_min 2.59
_exptl_absorpt_coefficient_mu 0.169
_exptl_absorpt_correction_T_max 0.9983
_exptl_absorpt_correction_T_min 0.9510
_exptl_crystal_colour violet
_exptl_crystal_density_diffrn 1.244
_exptl_crystal_density_method 'not measured'
_exptl_crystal_description plate
_exptl_crystal_F_000 948
_exptl_crystal_size_max 0.30
_exptl_crystal_size_mid 0.15
_exptl_crystal_size_min 0.01
_refine_diff_density_max 0.608
_refine_diff_density_min -0.551
_refine_diff_density_rms 0.130
_refine_ls_extinction_coef 0.027(5)
_refine_ls_extinction_expression Fc^*^=kFc[1+0.001xFc^2^\l^3^/sin(2\q)]^-1/4^
_refine_ls_extinction_method SHELXL
_refine_ls_goodness_of_fit_ref 1.115
_refine_ls_hydrogen_treatment mixed
_refine_ls_matrix_type full
_refine_ls_number_parameters 573
_refine_ls_number_reflns 8740
_refine_ls_number_restraints 66
_refine_ls_restrained_S_all 1.120
_refine_ls_R_factor_all 0.2711
_refine_ls_R_factor_gt 0.1484
_refine_ls_shift/su_max 0.066
_refine_ls_shift/su_mean 0.005
_refine_ls_structure_factor_coef Fsqd
_refine_ls_weighting_details 'calc w=1/[\s^2^(Fo^2^)+(0.2000P)^2^+0.0000P] where P=(Fo^2^+2Fc^2^)/3'
_refine_ls_weighting_scheme calc
_refine_ls_wR_factor_gt 0.3505
_refine_ls_wR_factor_ref 0.4243
_reflns_number_gt 3597
_reflns_number_total 8740
_reflns_threshold_expression >2\s(I)
_cod_data_source_file J-Mater-Chem-C-2016-4-3119.cif
_cod_data_source_block yld_124_0m
_cod_database_code 7234657

loop_
_symmetry_equiv_pos_as_xyz
'x, y, z'
'-x, -y, -z'

loop_
_atom_site_label
_atom_site_type_symbol
_atom_site_fract_x
_atom_site_fract_y
_atom_site_fract_z
_atom_site_U_iso_or_equiv
_atom_site_adp_type
_atom_site_occupancy
_atom_site_symmetry_multiplicity
_atom_site_calc_flag
_atom_site_refinement_flags
_atom_site_disorder_assembly
_atom_site_disorder_group
C1 C -0.5873(13) 1.3183(8) 0.6281(5) 0.033(3) Uani 1 1 d . . .
C2 C -0.5123(12) 1.2568(7) 0.5793(5) 0.031(3) Uani 1 1 d . . .
C3 C -0.4348(13) 1.1802(8) 0.5977(5) 0.034(3) Uani 1 1 d U . .
C4 C -0.4529(13) 1.1971(7) 0.6673(5) 0.029(2) Uani 1 1 d U . .
C5 C -0.2924(12) 1.2297(7) 0.7121(6) 0.033(3) Uani 1 1 d . . .
C6 C -0.1323(13) 1.2111(8) 0.6930(6) 0.037(3) Uani 1 1 d . . .
H6 H -0.1207 1.1704 0.6527 0.045 Uiso 1 1 calc R . .
C7 C 0.0097(14) 1.2525(9) 0.7334(7) 0.047(3) Uani 1 1 d . . .
H7 H 0.1190 1.2441 0.7193 0.056 Uiso 1 1 calc R . .
C8 C -0.0018(14) 1.3040(9) 0.7917(6) 0.041(3) Uani 1 1 d . . .
H8 H 0.0977 1.3255 0.8202 0.050 Uiso 1 1 calc R . .
C9 C -0.1620(16) 1.3258(9) 0.8101(6) 0.049(3) Uani 1 1 d . . .
H9 H -0.1736 1.3681 0.8500 0.058 Uiso 1 1 calc R . .
C10 C -0.3033(14) 1.2851(9) 0.7697(6) 0.042(3) Uani 1 1 d . . .
H10 H -0.4128 1.2968 0.7832 0.050 Uiso 1 1 calc R . .
C11 C -0.5603(15) 1.1146(8) 0.6807(5) 0.036(3) Uani 1 1 d . . .
C12 C -0.6736(14) 1.4026(7) 0.6335(5) 0.035(3) Uani 1 1 d . . .
C13 C -0.7306(15) 1.4516(9) 0.6923(6) 0.037(3) Uani 1 1 d . . .
C14 C -0.7028(13) 1.4424(8) 0.5847(5) 0.030(2) Uani 1 1 d U . .
C15 C -0.5136(12) 1.2711(8) 0.5194(6) 0.029(2) Uani 1 1 d U . .
C16 C -0.3572(13) 1.1036(7) 0.5586(6) 0.035(3) Uani 1 1 d . . .
H16 H -0.3598 1.1070 0.5170 0.042 Uiso 1 1 calc R . .
C17 C -0.2765(13) 1.0229(8) 0.5714(6) 0.036(3) Uani 1 1 d . . .
H17 H -0.2715 1.0145 0.6121 0.043 Uiso 1 1 calc R . .
C18 C -0.2040(12) 0.9550(8) 0.5268(6) 0.040(3) Uani 1 1 d . . .
H18 H -0.2115 0.9657 0.4867 0.048 Uiso 1 1 calc R . .
C19 C -0.1222(13) 0.8737(8) 0.5344(5) 0.034(3) Uani 1 1 d . . .
C20 C -0.1087(14) 0.8431(9) 0.5948(6) 0.040(3) Uani 1 1 d . . .
H20A H -0.2113 0.8007 0.5955 0.048 Uiso 1 1 calc R . .
H20B H -0.1049 0.9035 0.6300 0.048 Uiso 1 1 calc R . .
C21 C 0.0528(13) 0.7847(7) 0.6029(5) 0.030(2) Uani 1 1 d U . .
C22 C 0.0512(12) 0.6975(8) 0.5454(5) 0.030(2) Uani 1 1 d . . .
H22A H 0.1601 0.6649 0.5476 0.036 Uiso 1 1 calc R . .
H22B H -0.0415 0.6480 0.5457 0.036 Uiso 1 1 calc R . .
C23 C 0.0270(13) 0.7255(8) 0.4857(5) 0.037(3) Uani 1 1 d . . .
C24 C -0.0552(13) 0.8095(7) 0.4836(6) 0.035(3) Uani 1 1 d . . .
H24 H -0.0683 0.8261 0.4451 0.042 Uiso 1 1 calc R . .
C25 C 0.2114(13) 0.8521(9) 0.6136(6) 0.041(3) Uani 1 1 d . . .
H25A H 0.2088 0.8888 0.5819 0.062 Uiso 1 1 calc R . .
H25B H 0.3114 0.8121 0.6113 0.062 Uiso 1 1 calc R . .
H25C H 0.2177 0.8995 0.6547 0.062 Uiso 1 1 calc R . .
C26 C 0.0410(14) 0.7407(9) 0.6591(5) 0.039(3) Uani 1 1 d . . .
H26A H 0.0737 0.7931 0.6976 0.058 Uiso 1 1 calc R . .
H26B H 0.1180 0.6864 0.6565 0.058 Uiso 1 1 calc R . .
H26C H -0.0762 0.7150 0.6587 0.058 Uiso 1 1 calc R . .
C27 C 0.0807(13) 0.6666(7) 0.4312(5) 0.029(2) Uani 1 1 d U . .
H27 H 0.0549 0.6862 0.3941 0.035 Uiso 1 1 calc R . .
C28 C 0.1689(13) 0.5818(8) 0.4281(5) 0.032(3) Uani 1 1 d . . .
H28 H 0.1899 0.5614 0.4651 0.038 Uiso 1 1 calc R . .
C29 C 0.2303(12) 0.5231(7) 0.3747(5) 0.030(3) Uani 1 1 d . . .
C30 C 0.1945(13) 0.5302(8) 0.3147(5) 0.032(3) Uani 1 1 d U . .
H30 H 0.1236 0.5811 0.3082 0.039 Uiso 1 1 calc R . .
C31 C 0.2521(15) 0.4710(9) 0.2658(6) 0.042(3) Uani 1 1 d . . .
H31 H 0.2234 0.4807 0.2259 0.051 Uiso 1 1 calc R . .
C32 C 0.3604(14) 0.3904(8) 0.2730(6) 0.038(3) Uani 1 1 d . . .
C33 C 0.3949(13) 0.3794(8) 0.3326(6) 0.036(3) Uani 1 1 d . . .
H33 H 0.4636 0.3276 0.3392 0.043 Uiso 1 1 calc R . .
C34 C 0.3301(13) 0.4433(7) 0.3829(6) 0.035(3) Uani 1 1 d . . .
H34 H 0.3529 0.4334 0.4230 0.043 Uiso 1 1 calc R . .
C35 C 0.5258(15) 0.2507(8) 0.2301(6) 0.046(3) Uani 1 1 d . . .
H35A H 0.6034 0.2731 0.2690 0.055 Uiso 1 1 calc R . .
H35B H 0.5956 0.2335 0.1950 0.055 Uiso 1 1 calc R . .
C36 C 0.413(2) 0.1591(10) 0.2311(7) 0.062(4) Uani 1 1 d . . .
H36A H 0.4853 0.1054 0.2381 0.074 Uiso 1 1 calc R . .
H36B H 0.3397 0.1770 0.2650 0.074 Uiso 1 1 calc R . .
C37 C 0.1985(18) 0.0219(11) 0.0544(7) 0.068(4) Uani 1 1 d . . .
H37A H 0.1238 0.0748 0.0495 0.102 Uiso 1 1 calc R . .
H37B H 0.1488 -0.0425 0.0281 0.102 Uiso 1 1 calc R . .
H37C H 0.3107 0.0355 0.0422 0.102 Uiso 1 1 calc R . .
C38 C 0.364(2) -0.0801(10) 0.1452(7) 0.071(4) Uani 1 1 d . . .
H38A H 0.4809 -0.0599 0.1401 0.107 Uiso 1 1 calc R . .
H38B H 0.3269 -0.1425 0.1138 0.107 Uiso 1 1 calc R . .
H38C H 0.3615 -0.0902 0.1866 0.107 Uiso 1 1 calc R . .
C39 C 0.0133(19) -0.0054(11) 0.1629(7) 0.061(4) Uani 1 1 d . . .
C40 C -0.098(2) 0.0802(14) 0.1561(9) 0.093(6) Uani 1 1 d . . .
H40A H -0.2108 0.0688 0.1686 0.139 Uiso 1 1 calc R . .
H40B H -0.1099 0.0830 0.1129 0.139 Uiso 1 1 calc R . .
H40C H -0.0446 0.1435 0.1827 0.139 Uiso 1 1 calc R . .
C41 C 0.040(2) -0.0056(12) 0.2311(7) 0.078(5) Uani 1 1 d . . .
H41A H -0.0633 -0.0336 0.2426 0.117 Uiso 1 1 calc R . .
H41B H 0.0654 0.0629 0.2570 0.117 Uiso 1 1 calc R . .
H41C H 0.1357 -0.0462 0.2376 0.117 Uiso 1 1 calc R . .
C42 C -0.078(2) -0.1020(15) 0.1232(8) 0.084(5) Uani 1 1 d . . .
H42A H -0.0125 -0.1584 0.1284 0.127 Uiso 1 1 calc R . .
H42B H -0.0877 -0.1011 0.0796 0.127 Uiso 1 1 calc R . .
H42C H -0.1916 -0.1088 0.1359 0.127 Uiso 1 1 calc R . .
C43 C 0.3774(15) 0.3373(9) 0.1627(6) 0.047(3) Uani 1 1 d . . .
H43A H 0.2602 0.3593 0.1580 0.057 Uiso 1 1 calc R . .
H43B H 0.3797 0.2702 0.1338 0.057 Uiso 1 1 calc R . .
C44 C 0.500(2) 0.4099(12) 0.1439(7) 0.069(4) Uani 1 1 d . . .
H44A H 0.4836 0.4791 0.1675 0.083 Uiso 1 1 calc R . .
H44B H 0.6191 0.3952 0.1549 0.083 Uiso 1 1 calc R . .
C45 C 0.540(3) 0.1982(15) 0.0237(10) 0.115(7) Uani 1 1 d . . .
H45A H 0.5503 0.1887 0.0655 0.173 Uiso 1 1 calc R . .
H45B H 0.6214 0.1575 -0.0006 0.173 Uiso 1 1 calc R . .
H45C H 0.4243 0.1779 0.0036 0.173 Uiso 1 1 calc R . .
C46 C 0.506(2) 0.3506(13) -0.0455(7) 0.080(5) Uani 1 1 d . . .
H46A H 0.3846 0.3298 -0.0543 0.119 Uiso 1 1 calc R . .
H46B H 0.5678 0.3112 -0.0783 0.119 Uiso 1 1 calc R . .
H46C H 0.5219 0.4215 -0.0437 0.119 Uiso 1 1 calc R . .
C47 C 0.8132(19) 0.3618(14) 0.0464(8) 0.077(5) Uani 1 1 d . . .
C48 C 0.905(3) 0.3164(16) -0.0089(11) 0.112(7) Uani 1 1 d . . .
H48A H 0.8327 0.3165 -0.0469 0.168 Uiso 1 1 calc R . .
H48B H 0.9290 0.2477 -0.0093 0.168 Uiso 1 1 calc R . .
H48C H 1.0117 0.3556 -0.0065 0.168 Uiso 1 1 calc R . .
C49 C 0.886(5) 0.333(3) 0.0998(16) 0.199(14) Uani 1 1 d U . .
H49A H 0.8609 0.3822 0.1375 0.299 Uiso 1 1 calc R . .
H49B H 1.0100 0.3315 0.0994 0.299 Uiso 1 1 calc R . .
H49C H 0.8380 0.2673 0.0991 0.299 Uiso 1 1 calc R . .
C50 C 0.847(4) 0.472(2) 0.0625(14) 0.166(11) Uani 1 1 d U . .
H50A H 0.9652 0.4895 0.0805 0.249 Uiso 1 1 calc R . .
H50B H 0.7705 0.5041 0.0926 0.249 Uiso 1 1 calc R . .
H50C H 0.8262 0.4951 0.0250 0.249 Uiso 1 1 calc R . .
N1 N -0.7712(13) 1.4877(8) 0.7377(6) 0.046(3) Uani 1 1 d . . .
N2 N -0.7345(11) 1.4792(7) 0.5452(5) 0.041(2) Uani 1 1 d . . .
N3 N -0.5147(10) 1.2758(7) 0.4708(5) 0.038(2) Uani 1 1 d . . .
N4 N 0.4154(12) 0.3302(7) 0.2234(5) 0.041(2) Uani 1 1 d . . .
O1 O -0.5624(8) 1.2800(5) 0.6785(4) 0.0349(18) Uani 1 1 d U . .
F2 F -0.7005(8) 1.0914(5) 0.6407(3) 0.0466(17) Uani 1 1 d . . .
F1 F -0.6103(7) 1.1418(5) 0.7366(3) 0.0418(17) Uani 1 1 d . . .
F3 F -0.4767(7) 1.0335(4) 0.6781(3) 0.0421(17) Uani 1 1 d . . .
O2 O 0.3126(14) 0.1264(7) 0.1736(5) 0.073(3) Uani 1 1 d U . .
O3 O 0.4737(13) 0.4026(7) 0.0787(4) 0.065(3) Uani 1 1 d . . .
S1 S 0.2215(5) 0.0180(3) 0.1360(2) 0.0660(12) Uani 1 1 d . . .
S2 S 0.5880(6) 0.3310(3) 0.0286(2) 0.0738(13) Uani 1 1 d . . .

loop_
_atom_site_aniso_label
_atom_site_aniso_U_11
_atom_site_aniso_U_22
_atom_site_aniso_U_33
_atom_site_aniso_U_23
_atom_site_aniso_U_13
_atom_site_aniso_U_12
C1 0.020(5) 0.027(6) 0.059(8) 0.022(6) 0.008(5) -0.003(5)
C2 0.017(5) 0.016(5) 0.060(8) 0.007(5) 0.008(5) 0.001(4)
C3 0.017(4) 0.029(5) 0.058(5) 0.011(4) 0.006(4) 0.008(4)
C4 0.026(4) 0.024(4) 0.039(4) 0.013(3) 0.000(3) 0.011(3)
C5 0.015(5) 0.016(5) 0.072(9) 0.016(5) 0.007(5) 0.003(4)
C6 0.024(6) 0.022(5) 0.066(8) 0.006(5) 0.013(5) 0.012(5)
C7 0.020(6) 0.033(6) 0.093(11) 0.025(7) 0.008(6) 0.002(5)
C8 0.020(6) 0.033(6) 0.071(9) 0.021(6) -0.009(6) 0.001(5)
C9 0.042(8) 0.038(7) 0.071(9) 0.023(6) 0.007(6) -0.002(6)
C10 0.024(6) 0.041(7) 0.060(8) 0.017(6) -0.002(6) -0.011(5)
C11 0.040(7) 0.024(6) 0.046(7) 0.011(5) 0.005(6) 0.011(5)
C12 0.029(6) 0.018(5) 0.057(8) 0.008(5) 0.015(5) 0.007(5)
C13 0.032(6) 0.026(6) 0.054(8) 0.014(6) 0.002(6) -0.007(5)
C14 0.024(4) 0.022(4) 0.049(5) 0.015(4) 0.004(4) 0.007(4)
C15 0.018(4) 0.036(5) 0.033(5) 0.006(4) 0.005(4) 0.011(4)
C16 0.027(6) 0.017(5) 0.066(8) 0.013(5) 0.018(5) 0.005(5)
C17 0.023(6) 0.024(6) 0.067(8) 0.022(6) 0.009(5) 0.003(5)
C18 0.012(5) 0.036(6) 0.065(8) -0.003(6) 0.011(5) -0.002(5)
C19 0.017(5) 0.022(5) 0.066(8) 0.013(5) 0.011(5) 0.002(4)
C20 0.033(7) 0.030(6) 0.063(8) 0.016(6) 0.020(6) 0.007(5)
C21 0.025(4) 0.020(4) 0.045(5) 0.011(4) 0.005(4) -0.004(4)
C22 0.015(5) 0.027(5) 0.053(7) 0.016(5) 0.010(5) 0.009(4)
C23 0.013(5) 0.039(6) 0.060(8) 0.016(6) 0.004(5) -0.006(5)
C24 0.021(6) 0.017(5) 0.067(8) 0.013(5) 0.008(5) 0.005(5)
C25 0.020(6) 0.038(6) 0.067(8) 0.015(6) 0.008(5) -0.003(5)
C26 0.027(6) 0.037(6) 0.057(8) 0.023(6) 0.003(5) 0.004(5)
C27 0.024(4) 0.019(4) 0.045(5) 0.011(4) 0.000(4) 0.006(4)
C28 0.021(5) 0.025(5) 0.053(7) 0.016(5) 0.005(5) 0.002(5)
C29 0.014(5) 0.015(5) 0.057(8) 0.004(5) 0.006(5) -0.007(4)
C30 0.024(4) 0.026(5) 0.050(5) 0.016(4) 0.004(4) 0.009(4)
C31 0.039(7) 0.038(7) 0.050(8) 0.013(6) 0.007(6) 0.003(6)
C32 0.028(6) 0.020(5) 0.068(9) 0.009(6) 0.010(6) -0.002(5)
C33 0.019(5) 0.029(6) 0.060(8) 0.007(6) 0.015(5) 0.013(5)
C34 0.023(6) 0.017(5) 0.067(8) 0.011(5) 0.007(5) 0.005(5)
C35 0.039(7) 0.030(6) 0.073(9) 0.016(6) 0.006(6) 0.024(6)
C36 0.078(11) 0.040(7) 0.062(9) 0.014(7) -0.009(8) 0.002(7)
C37 0.041(8) 0.052(8) 0.101(12) 0.001(8) 0.016(7) 0.004(7)
C38 0.088(12) 0.031(7) 0.092(11) 0.008(7) 0.015(9) 0.015(8)
C39 0.064(10) 0.053(9) 0.068(10) 0.010(7) 0.027(7) 0.020(8)
C40 0.082(13) 0.087(13) 0.119(14) 0.032(11) 0.035(10) 0.036(11)
C41 0.092(13) 0.056(10) 0.086(12) 0.021(8) 0.004(9) 0.019(9)
C42 0.057(10) 0.105(14) 0.085(11) 0.011(10) 0.022(9) -0.015(10)
C43 0.026(6) 0.033(6) 0.076(10) 0.000(6) 0.012(6) 0.001(5)
C44 0.063(10) 0.073(10) 0.066(10) 0.006(8) 0.018(8) -0.017(8)
C45 0.15(2) 0.079(13) 0.126(16) 0.025(12) 0.061(15) 0.013(14)
C46 0.074(11) 0.067(11) 0.090(12) 0.005(9) 0.021(9) -0.001(9)
C47 0.045(9) 0.086(12) 0.080(11) -0.013(9) 0.007(8) 0.010(9)
C48 0.097(15) 0.081(14) 0.158(19) 0.018(13) 0.045(14) 0.029(12)
C49 0.194(17) 0.214(17) 0.192(16) 0.055(10) 0.022(10) 0.019(10)
C50 0.144(13) 0.158(14) 0.181(13) 0.013(9) 0.030(9) 0.002(9)
N1 0.039(6) 0.034(6) 0.064(8) 0.012(5) -0.001(5) 0.008(5)
N2 0.025(5) 0.033(5) 0.073(7) 0.022(5) 0.013(5) 0.006(4)
N3 0.010(4) 0.035(5) 0.071(7) 0.014(5) 0.009(4) 0.001(4)
N4 0.037(6) 0.036(6) 0.045(6) 0.001(5) 0.009(5) 0.003(5)
O1 0.019(3) 0.027(4) 0.063(5) 0.017(3) 0.008(3) 0.011(3)
F2 0.018(3) 0.044(4) 0.081(5) 0.022(4) 0.007(3) -0.005(3)
F1 0.026(3) 0.033(3) 0.075(5) 0.028(3) 0.010(3) 0.000(3)
F3 0.023(3) 0.025(3) 0.089(5) 0.029(3) 0.015(3) 0.010(3)
O2 0.090(6) 0.036(5) 0.090(6) 0.025(4) -0.017(5) -0.003(5)
O3 0.071(7) 0.052(6) 0.072(7) 0.018(5) 0.014(5) -0.006(5)
S1 0.064(2) 0.043(2) 0.092(3) 0.0213(19) 0.000(2) 0.0021(18)
S2 0.076(3) 0.057(2) 0.091(3) 0.019(2) 0.018(2) 0.015(2)

loop_
_atom_type_symbol
_atom_type_description
_atom_type_scat_dispersion_real
_atom_type_scat_dispersion_imag
_atom_type_scat_source
C C 0.0033 0.0000 'International Tables Vol C Tables 4.2.6.8 and 6.1.1.4'
H H 0.0000 0.0000 'International Tables Vol C Tables 4.2.6.8 and 6.1.1.4'
N N 0.0061 0.0000 'International Tables Vol C Tables 4.2.6.8 and 6.1.1.4'
O O 0.0106 0.0000 'International Tables Vol C Tables 4.2.6.8 and 6.1.1.4'
S S 0.1246 0.0000 'International Tables Vol C Tables 4.2.6.8 and 6.1.1.4'
F F 0.0171 0.0000 'International Tables Vol C Tables 4.2.6.8 and 6.1.1.4'

loop_
_geom_angle_atom_site_label_1
_geom_angle_atom_site_label_2
_geom_angle_atom_site_label_3
_geom_angle
_geom_angle_site_symmetry_1
_geom_angle_site_symmetry_3
C12 C1 O1 118.7(10) . .
C12 C1 C2 133.0(11) . .
O1 C1 C2 108.2(9) . .
C3 C2 C1 110.8(10) . .
C3 C2 C15 124.2(9) . .
C1 C2 C15 125.0(9) . .
C2 C3 C16 124.5(11) . .
C2 C3 C4 107.0(8) . .
C16 C3 C4 128.4(9) . .
O1 C4 C11 102.8(8) . .
O1 C4 C5 106.9(8) . .
C11 C4 C5 113.5(9) . .
O1 C4 C3 101.5(7) . .
C11 C4 C3 113.0(9) . .
C5 C4 C3 117.1(9) . .
C10 C5 C6 118.6(11) . .
C10 C5 C4 119.7(9) . .
C6 C5 C4 121.4(11) . .
C7 C6 C5 119.0(11) . .
C7 C6 H6 120.5 . .
C5 C6 H6 120.5 . .
C8 C7 C6 122.0(11) . .
C8 C7 H7 119.0 . .
C6 C7 H7 119.0 . .
C7 C8 C9 118.7(11) . .
C7 C8 H8 120.6 . .
C9 C8 H8 120.6 . .
C10 C9 C8 118.9(12) . .
C10 C9 H9 120.6 . .
C8 C9 H9 120.6 . .
C5 C10 C9 122.4(12) . .
C5 C10 H10 118.8 . .
C9 C10 H10 118.8 . .
F3 C11 F1 106.4(9) . .
F3 C11 F2 109.0(9) . .
F1 C11 F2 106.9(9) . .
F3 C11 C4 112.3(9) . .
F1 C11 C4 111.7(9) . .
F2 C11 C4 110.3(9) . .
C14 C12 C1 120.7(10) . .
C14 C12 C13 119.8(9) . .
C1 C12 C13 119.5(11) . .
N1 C13 C12 178.4(13) . .
N2 C14 C12 176.1(11) . .
N3 C15 C2 175.4(12) . .
C17 C16 C3 129.8(11) . .
C17 C16 H16 115.1 . .
C3 C16 H16 115.1 . .
C18 C17 C16 121.6(12) . .
C18 C17 H17 119.2 . .
C16 C17 H17 119.2 . .
C19 C18 C17 126.4(12) . .
C19 C18 H18 116.8 . .
C17 C18 H18 116.8 . .
C18 C19 C24 119.9(11) . .
C18 C19 C20 123.1(10) . .
C24 C19 C20 116.9(9) . .
C19 C20 C21 112.0(9) . .
C19 C20 H20A 109.2 . .
C21 C20 H20A 109.2 . .
C19 C20 H20B 109.2 . .
C21 C20 H20B 109.2 . .
H20A C20 H20B 107.9 . .
C25 C21 C22 112.1(9) . .
C25 C21 C26 109.6(9) . .
C22 C21 C26 107.5(8) . .
C25 C21 C20 110.8(9) . .
C22 C21 C20 108.0(9) . .
C26 C21 C20 108.7(9) . .
C23 C22 C21 114.4(9) . .
C23 C22 H22A 108.7 . .
C21 C22 H22A 108.7 . .
C23 C22 H22B 108.7 . .
C21 C22 H22B 108.7 . .
H22A C22 H22B 107.6 . .
C24 C23 C27 118.7(11) . .
C24 C23 C22 119.1(10) . .
C27 C23 C22 122.2(10) . .
C23 C24 C19 124.8(11) . .
C23 C24 H24 117.6 . .
C19 C24 H24 117.6 . .
C21 C25 H25A 109.5 . .
C21 C25 H25B 109.5 . .
H25A C25 H25B 109.5 . .
C21 C25 H25C 109.5 . .
H25A C25 H25C 109.5 . .
H25B C25 H25C 109.5 . .
C21 C26 H26A 109.5 . .
C21 C26 H26B 109.5 . .
H26A C26 H26B 109.5 . .
C21 C26 H26C 109.5 . .
H26A C26 H26C 109.5 . .
H26B C26 H26C 109.5 . .
C28 C27 C23 123.8(11) . .
C28 C27 H27 118.1 . .
C23 C27 H27 118.1 . .
C27 C28 C29 125.4(11) . .
C27 C28 H28 117.3 . .
C29 C28 H28 117.3 . .
C30 C29 C28 127.0(10) . .
C30 C29 C34 116.6(10) . .
C28 C29 C34 116.2(11) . .
C31 C30 C29 124.5(10) . .
C31 C30 H30 117.7 . .
C29 C30 H30 117.7 . .
C30 C31 C32 120.0(11) . .
C30 C31 H31 120.0 . .
C32 C31 H31 120.0 . .
N4 C32 C33 123.4(10) . .
N4 C32 C31 119.6(12) . .
C33 C32 C31 116.9(10) . .
C32 C33 C34 121.0(10) . .
C32 C33 H33 119.5 . .
C34 C33 H33 119.5 . .
C33 C34 C29 120.8(11) . .
C33 C34 H34 119.6 . .
C29 C34 H34 119.6 . .
N4 C35 C36 108.4(10) . .
N4 C35 H35A 110.0 . .
C36 C35 H35A 110.0 . .
N4 C35 H35B 110.0 . .
C36 C35 H35B 110.0 . .
H35A C35 H35B 108.4 . .
O2 C36 C35 108.1(11) . .
O2 C36 H36A 110.1 . .
C35 C36 H36A 110.1 . .
O2 C36 H36B 110.1 . .
C35 C36 H36B 110.1 . .
H36A C36 H36B 108.4 . .
S1 C37 H37A 109.5 . .
S1 C37 H37B 109.5 . .
H37A C37 H37B 109.5 . .
S1 C37 H37C 109.5 . .
H37A C37 H37C 109.5 . .
H37B C37 H37C 109.5 . .
S1 C38 H38A 109.5 . .
S1 C38 H38B 109.5 . .
H38A C38 H38B 109.5 . .
S1 C38 H38C 109.5 . .
H38A C38 H38C 109.5 . .
H38B C38 H38C 109.5 . .
C42 C39 C41 111.3(14) . .
C42 C39 C40 107.6(15) . .
C41 C39 C40 109.3(12) . .
C42 C39 S1 111.5(10) . .
C41 C39 S1 109.5(11) . .
C40 C39 S1 107.4(11) . .
C39 C40 H40A 109.5 . .
C39 C40 H40B 109.5 . .
H40A C40 H40B 109.5 . .
C39 C40 H40C 109.5 . .
H40A C40 H40C 109.5 . .
H40B C40 H40C 109.5 . .
C39 C41 H41A 109.5 . .
C39 C41 H41B 109.5 . .
H41A C41 H41B 109.5 . .
C39 C41 H41C 109.5 . .
H41A C41 H41C 109.5 . .
H41B C41 H41C 109.5 . .
C39 C42 H42A 109.5 . .
C39 C42 H42B 109.5 . .
H42A C42 H42B 109.5 . .
C39 C42 H42C 109.5 . .
H42A C42 H42C 109.5 . .
H42B C42 H42C 109.5 . .
N4 C43 C44 114.1(10) . .
N4 C43 H43A 108.7 . .
C44 C43 H43A 108.7 . .
N4 C43 H43B 108.7 . .
C44 C43 H43B 108.7 . .
H43A C43 H43B 107.6 . .
O3 C44 C43 112.0(11) . .
O3 C44 H44A 109.2 . .
C43 C44 H44A 109.2 . .
O3 C44 H44B 109.2 . .
C43 C44 H44B 109.2 . .
H44A C44 H44B 107.9 . .
S2 C45 H45A 109.5 . .
S2 C45 H45B 109.5 . .
H45A C45 H45B 109.5 . .
S2 C45 H45C 109.5 . .
H45A C45 H45C 109.5 . .
H45B C45 H45C 109.5 . .
S2 C46 H46A 109.5 . .
S2 C46 H46B 109.5 . .
H46A C46 H46B 109.5 . .
S2 C46 H46C 109.5 . .
H46A C46 H46C 109.5 . .
H46B C46 H46C 109.5 . .
C49 C47 C50 105(2) . .
C49 C47 C48 110(2) . .
C50 C47 C48 108.0(19) . .
C49 C47 S2 114(2) . .
C50 C47 S2 109.7(15) . .
C48 C47 S2 110.3(13) . .
C47 C48 H48A 109.5 . .
C47 C48 H48B 109.5 . .
H48A C48 H48B 109.5 . .
C47 C48 H48C 109.5 . .
H48A C48 H48C 109.5 . .
H48B C48 H48C 109.5 . .
C47 C49 H49A 109.5 . .
C47 C49 H49B 109.5 . .
H49A C49 H49B 109.5 . .
C47 C49 H49C 109.5 . .
H49A C49 H49C 109.5 . .
H49B C49 H49C 109.5 . .
C47 C50 H50A 109.5 . .
C47 C50 H50B 109.5 . .
H50A C50 H50B 109.5 . .
C47 C50 H50C 109.5 . .
H50A C50 H50C 109.5 . .
H50B C50 H50C 109.5 . .
C32 N4 C43 124.6(10) . .
C32 N4 C35 120.2(11) . .
C43 N4 C35 115.2(10) . .
C1 O1 C4 111.8(8) . .
C36 O2 S1 132.0(8) . .
C44 O3 S2 121.8(9) . .
O2 S1 C38 109.1(7) . .
O2 S1 C37 104.2(6) . .
C38 S1 C37 109.4(7) . .
O2 S1 C39 112.3(6) . .
C38 S1 C39 109.7(7) . .
C37 S1 C39 112.0(7) . .
O3 S2 C47 113.0(6) . .
O3 S2 C46 103.7(7) . .
C47 S2 C46 112.2(9) . .
O3 S2 C45 110.3(7) . .
C47 S2 C45 110.3(10) . .
C46 S2 C45 107.1(10) . .

loop_
_geom_bond_atom_site_label_1
_geom_bond_atom_site_label_2
_geom_bond_distance
_geom_bond_site_symmetry_2
C1 C12 1.362(14) .
C1 O1 1.374(13) .
C1 C2 1.399(15) .
C2 C3 1.382(14) .
C2 C15 1.412(17) .
C3 C16 1.394(14) .
C3 C4 1.545(15) .
C4 O1 1.449(11) .
C4 C11 1.515(16) .
C4 C5 1.517(15) .
C5 C10 1.337(16) .
C5 C6 1.386(14) .
C6 C7 1.379(17) .
C6 H6 0.9500 .
C7 C8 1.334(17) .
C7 H7 0.9500 .
C8 C9 1.390(17) .
C8 H8 0.9500 .
C9 C10 1.372(17) .
C9 H9 0.9500 .
C10 H10 0.9500 .
C11 F3 1.317(11) .
C11 F1 1.319(13) .
C11 F2 1.332(13) .
C12 C14 1.357(16) .
C12 C13 1.443(18) .
C13 N1 1.097(14) .
C14 N2 1.151(13) .
C15 N3 1.113(13) .
C16 C17 1.390(14) .
C16 H16 0.9500 .
C17 C18 1.371(15) .
C17 H17 0.9500 .
C18 C19 1.362(16) .
C18 H18 0.9500 .
C19 C24 1.415(15) .
C19 C20 1.523(16) .
C20 C21 1.556(14) .
C20 H20A 0.9900 .
C20 H20B 0.9900 .
C21 C25 1.501(15) .
C21 C22 1.522(15) .
C21 C26 1.554(15) .
C22 C23 1.491(16) .
C22 H22A 0.9900 .
C22 H22B 0.9900 .
C23 C24 1.367(15) .
C23 C27 1.399(15) .
C24 H24 0.9500 .
C25 H25A 0.9800 .
C25 H25B 0.9800 .
C25 H25C 0.9800 .
C26 H26A 0.9800 .
C26 H26B 0.9800 .
C26 H26C 0.9800 .
C27 C28 1.381(14) .
C27 H27 0.9500 .
C28 C29 1.404(15) .
C28 H28 0.9500 .
C29 C30 1.382(15) .
C29 C34 1.424(14) .
C30 C31 1.322(15) .
C30 H30 0.9500 .
C31 C32 1.466(16) .
C31 H31 0.9500 .
C32 N4 1.330(15) .
C32 C33 1.391(16) .
C33 C34 1.396(15) .
C33 H33 0.9500 .
C34 H34 0.9500 .
C35 N4 1.460(14) .
C35 C36 1.535(19) .
C35 H35A 0.9900 .
C35 H35B 0.9900 .
C36 O2 1.408(16) .
C36 H36A 0.9900 .
C36 H36B 0.9900 .
C37 S1 1.843(16) .
C37 H37A 0.9800 .
C37 H37B 0.9800 .
C37 H37C 0.9800 .
C38 S1 1.841(14) .
C38 H38A 0.9800 .
C38 H38B 0.9800 .
C38 H38C 0.9800 .
C39 C42 1.52(2) .
C39 C41 1.53(2) .
C39 C40 1.53(2) .
C39 S1 1.856(15) .
C40 H40A 0.9800 .
C40 H40B 0.9800 .
C40 H40C 0.9800 .
C41 H41A 0.9800 .
C41 H41B 0.9800 .
C41 H41C 0.9800 .
C42 H42A 0.9800 .
C42 H42B 0.9800 .
C42 H42C 0.9800 .
C43 N4 1.400(16) .
C43 C44 1.544(19) .
C43 H43A 0.9900 .
C43 H43B 0.9900 .
C44 O3 1.438(17) .
C44 H44A 0.9900 .
C44 H44B 0.9900 .
C45 S2 1.85(2) .
C45 H45A 0.9800 .
C45 H45B 0.9800 .
C45 H45C 0.9800 .
C46 S2 1.820(17) .
C46 H46A 0.9800 .
C46 H46B 0.9800 .
C46 H46C 0.9800 .
C47 C49 1.44(3) .
C47 C50 1.49(3) .
C47 C48 1.51(2) .
C47 S2 1.798(16) .
C48 H48A 0.9800 .
C48 H48B 0.9800 .
C48 H48C 0.9800 .
C49 H49A 0.9800 .
C49 H49B 0.9800 .
C49 H49C 0.9800 .
C50 H50A 0.9800 .
C50 H50B 0.9800 .
C50 H50C 0.9800 .
O2 S1 1.627(10) .
O3 S2 1.659(11) .
